data_7022065
loop_
_publ_author_name
'Mukherjee, Tirtha'
'Costa Pessoa, Jo\~ao'
'Kumar, Amit'
'Sarkar, Asit R.'

_publ_section_title
;
 Synthesis, structure, magnetic properties and biological activity of
 supramolecular copper(II) and nickel(II) complexes with a Schiff base
 ligand derived from vitamin B6.
;
_journal_issue 7
_journal_name_full 'Dalton transactions (Cambridge, England : 2003)'
_journal_page_first 2594
_journal_page_last 2607
_journal_paper_doi 10.1039/c2dt31575k
_journal_volume 42
_journal_year 2013
_chemical_formula_moiety 'C23 H31 Cu N5 O4'
_chemical_formula_sum 'C23 H31 Cu N5 O4'
_chemical_formula_weight 505.08
_space_group_IT_number 15
_symmetry_cell_setting monoclinic
_symmetry_space_group_name_Hall '-C 2yc'
_symmetry_space_group_name_H-M 'C 1 2/c 1'
_atom_sites_solution_hydrogens difmap
_atom_sites_solution_primary direct
_atom_sites_solution_secondary difmap
_audit_creation_method 'CRYSTALS (Betteridge et al., 2003)'
_cell_angle_alpha 90
_cell_angle_beta 121.675(12)
_cell_angle_gamma 90
_cell_formula_units_Z 4
_cell_length_a 22.701(6)
_cell_length_b 7.0563(19)
_cell_length_c 16.741(5)
_cell_measurement_reflns_used 435
_cell_measurement_temperature 293
_cell_measurement_theta_max 22.78
_cell_measurement_theta_min 4.84
_cell_volume 2282.2(11)
_computing_cell_refinement 'SAINT 6.45 ( Bruker, 2003)'
_computing_data_collection 'SMART 5.628 (Bruker, 2003)'
_computing_data_reduction 'SAINT 6.45 ( Bruker, 2003)'
_computing_molecular_graphics 'DIAMOND 3.0(Brandenburg,199)'
_computing_publication_material 'CRYSTALS (Betteridge et al., 2003)'
_computing_structure_refinement 'CRYSTALS (Betteridge et al., 2003)'
_computing_structure_solution 'SIR92 (Altomare et al., 1994)'
_diffrn_ambient_temperature 293
_diffrn_measured_fraction_theta_full 0.999
_diffrn_measured_fraction_theta_max 0.991
_diffrn_measurement_device_type 'Bruker SMART APEX CCD'
_diffrn_measurement_method '\j-\w scans'
_diffrn_radiation_monochromator graphite
_diffrn_radiation_source 'fine-focus sealed tube'
_diffrn_radiation_type 'Mo K\a'
_diffrn_radiation_wavelength 0.71073
_diffrn_reflns_av_R_equivalents 0.057
_diffrn_reflns_limit_h_max 24
_diffrn_reflns_limit_h_min -24
_diffrn_reflns_limit_k_max 6
_diffrn_reflns_limit_k_min -6
_diffrn_reflns_limit_l_max 20
_diffrn_reflns_limit_l_min -20
_diffrn_reflns_number 8729
_diffrn_reflns_theta_full 27.040
_diffrn_reflns_theta_max 23.510
_diffrn_reflns_theta_min 2.508
_diffrn_standards_number 0
_exptl_absorpt_coefficient_mu 0.997
_exptl_absorpt_correction_T_max 0.905
_exptl_absorpt_correction_T_min 0.729
_exptl_absorpt_correction_type empirical
_exptl_absorpt_process_details 'SADABS (Bruker, 2008)'
_exptl_crystal_colour 'dark green'
_exptl_crystal_density_diffrn 1.464
_exptl_crystal_density_method 'not measured'
_exptl_crystal_description rectangular
_exptl_crystal_F_000 1060
_exptl_crystal_size_max 0.13
_exptl_crystal_size_mid 0.11
_exptl_crystal_size_min 0.09
_refine_diff_density_max 0.58
_refine_diff_density_min -0.69
_refine_ls_extinction_method None
_refine_ls_goodness_of_fit_ref 1.0615
_refine_ls_hydrogen_treatment constr
_refine_ls_matrix_type full
_refine_ls_number_parameters 155
_refine_ls_number_reflns 1670
_refine_ls_number_restraints 1
_refine_ls_R_factor_all 0.0736
_refine_ls_R_factor_gt 0.0491
_refine_ls_shift/su_max 0.0001498
_refine_ls_shift/su_mean 0.0000175
_refine_ls_structure_factor_coef Fsqd
_refine_ls_weighting_details
;
Method= Modified Sheldrick
w=1/[\s^2^(F^2^) + ( 0.10P)^2^ + 0.00P]
,where P=(max(Fo^2^,0) + 2Fc^2^)/3
;
_refine_ls_weighting_scheme calc
_refine_ls_wR_factor_gt 0.1367
_refine_ls_wR_factor_ref 0.1534
_reflns_limit_h_max 23
_reflns_limit_h_min -23
_reflns_limit_k_max 7
_reflns_limit_k_min 0
_reflns_limit_l_max 18
_reflns_limit_l_min 0
_reflns_number_gt 2075
_reflns_number_total 3169
_reflns_threshold_expression I>0.0\s(I)
_cod_data_source_file c2dt31575k.txt
_cod_data_source_block 1
_cod_original_cell_volume 2282.2(12)
_cod_original_sg_symbol_H-M 'C 1 2/c 1 '
_cod_database_code 7022065

loop_
_symmetry_equiv_pos_as_xyz
x,y,z
-x,-y,-z
x+1/2,y+1/2,z
-x+1/2,-y+1/2,-z
-x,y,-z+1/2
x,-y,z+1/2
-x+1/2,y+1/2,-z+1/2
x+1/2,-y+1/2,z+1/2

loop_
_atom_site_label
_atom_site_type_symbol
_atom_site_fract_x
_atom_site_fract_y
_atom_site_fract_z
_atom_site_U_iso_or_equiv
_atom_site_adp_type
_atom_site_occupancy
_atom_site_refinement_flags_posn
_atom_site_refinement_flags_adp
Cu1 Cu 0.5000 0.26412(10) 0.2500 0.0535 Uani 1.0000 S T
O2 O 0.56398(16) 0.2009(5) 0.3804(2) 0.0585 Uani 1.0000 . .
C3 C 0.6258(2) 0.1250(5) 0.4170(3) 0.0422 Uani 1.0000 . .
C4 C 0.6634(2) 0.1196(6) 0.3717(3) 0.0436 Uani 1.0000 . .
C5 C 0.6386(2) 0.2108(7) 0.2826(3) 0.0540 Uani 1.0000 . .
N6 N 0.5776(2) 0.2753(5) 0.2292(3) 0.0608 Uani 1.0000 . .
C7 C 0.5642(3) 0.3854(12) 0.1478(5) 0.1037 Uani 1.0000 . .
C8 C 0.5643(9) 0.589(3) 0.1644(12) 0.1798 Uani 1.0000 D .
C9 C 0.7300(2) 0.0339(6) 0.4202(3) 0.0478 Uani 1.0000 . .
C10 C 0.7542(2) -0.0321(7) 0.5081(4) 0.0571 Uani 1.0000 . .
N11 N 0.7194(2) -0.0301(5) 0.5529(3) 0.0563 Uani 1.0000 . .
C12 C 0.6562(2) 0.0453(6) 0.5078(3) 0.0514 Uani 1.0000 . .
C13 C 0.6169(3) 0.0431(10) 0.5571(4) 0.0910 Uani 1.0000 . .
C14 C 0.7732(2) 0.0029(7) 0.3770(4) 0.0617 Uani 1.0000 . .
O15 O 0.74992(17) -0.1552(5) 0.3150(2) 0.0672 Uani 1.0000 . .
N16 N 0.5000 0.5977(9) 0.2500 0.1131 Uani 1.0000 S T
C17 C 0.5693(5) 0.6546(14) 0.2590(17) 0.1705 Uani 1.0000 D .
C18 C 0.5247(13) 0.661(2) 0.3398(14) 0.1669 Uani 0.5000 . .
H51 H 0.6683 0.2212 0.2607 0.0668 Uiso 1.0000 . .
H71 H 0.6008 0.3516 0.1353 0.1268 Uiso 1.0000 . .
H72 H 0.5210 0.3503 0.0945 0.1267 Uiso 1.0000 . .
H81 H 0.6084 0.6389 0.1672 0.2212 Uiso 1.0000 . .
H82 H 0.5282 0.6478 0.1105 0.2212 Uiso 1.0000 . .
H101 H 0.7987 -0.0844 0.5399 0.0697 Uiso 1.0000 . .
H131 H 0.6457 -0.0009 0.6204 0.1329 Uiso 1.0000 . .
H132 H 0.6013 0.1690 0.5567 0.1329 Uiso 1.0000 . .
H133 H 0.5788 -0.0390 0.5254 0.1328 Uiso 1.0000 . .
H141 H 0.8222 -0.0159 0.4277 0.0748 Uiso 1.0000 . .
H142 H 0.7713 0.1137 0.3397 0.0752 Uiso 1.0000 . .
H151 H 0.7633 -0.2367 0.3574 0.1017 Uiso 1.0000 . .
H171 H 0.6108 0.6074 0.3278 0.4910 Uiso 1.00000 . .
H172 H 0.5769 0.8000 0.2822 0.4910 Uiso 1.0000 . .
H181 H 0.4811 0.6400 0.3537 0.1961 Uiso 0.5000 . .
H182 H 0.5288 0.7952 0.3517 0.1961 Uiso 0.5000 . .
H183 H 0.5583 0.5954 0.3912 0.1961 Uiso 0.5000 . .

loop_
_atom_site_aniso_label
_atom_site_aniso_U_11
_atom_site_aniso_U_22
_atom_site_aniso_U_33
_atom_site_aniso_U_23
_atom_site_aniso_U_13
_atom_site_aniso_U_12
Cu1 0.0362(5) 0.0495(5) 0.0655(6) 0.0000 0.0202(4) 0.0000
O2 0.0423(19) 0.072(2) 0.061(2) 0.0022(16) 0.0274(17) 0.0141(16)
C3 0.039(2) 0.036(2) 0.049(3) -0.0050(19) 0.022(2) 0.0011(19)
C4 0.031(2) 0.042(2) 0.051(3) -0.003(2) 0.018(2) -0.0012(18)
C5 0.038(3) 0.066(3) 0.058(3) 0.010(2) 0.025(2) -0.005(2)
N6 0.038(2) 0.073(3) 0.061(2) 0.026(2) 0.019(2) -0.0035(19)
C7 0.050(3) 0.136(6) 0.099(5) 0.066(5) 0.022(3) -0.016(4)
C8 0.135(17) 0.097(2) 0.194(15) 0.110(17) 0.008(13) -0.017(14)
C9 0.037(3) 0.046(2) 0.056(3) -0.005(2) 0.022(2) -0.001(2)
C10 0.039(3) 0.058(3) 0.058(3) -0.002(2) 0.015(2) 0.010(2)
N11 0.055(3) 0.060(2) 0.048(2) 0.0003(19) 0.023(2) 0.004(2)
C12 0.050(3) 0.049(3) 0.054(3) -0.007(2) 0.026(2) 0.002(2)
C13 0.073(4) 0.142(6) 0.068(4) 0.003(4) 0.044(3) 0.010(4)
C14 0.048(3) 0.069(3) 0.072(3) 0.001(3) 0.034(3) 0.004(2)
O15 0.072(2) 0.075(2) 0.061(2) 0.0043(19) 0.0391(19) 0.018(2)
N16 0.050(4) 0.038(3) 0.151(8) 0.0000 -0.016(4) 0.0000
C17 0.26(7) 0.083(8) 0.091(6) -0.065(19) 0.040(17) 0.007(6)
C18 0.21(2) 0.043(8) 0.170(17) -0.061(10) 0.043(16) 0.006(11)

loop_
_atom_type_symbol
_atom_type_description
_atom_type_scat_dispersion_real
_atom_type_scat_dispersion_imag
_atom_type_scat_source
C C 0.0033 0.0016 'International Tables Vol C 4.2.6.8 and 6.1.1.4'
H H 0.0000 0.0000 'International Tables Vol C 4.2.6.8 and 6.1.1.4'
N N 0.0061 0.0033 'International Tables Vol C 4.2.6.8 and 6.1.1.4'
O O 0.0106 0.0060 'International Tables Vol C 4.2.6.8 and 6.1.1.4'
Cu Cu 0.3201 1.2651 'International Tables Vol C 4.2.6.8 and 6.1.1.4'

loop_
_geom_angle_atom_site_label_1
_geom_angle_atom_site_label_2
_geom_angle_atom_site_label_3
_geom_angle
_geom_angle_site_symmetry_1
_geom_angle_site_symmetry_3
_geom_angle_publ_flag
N6 Cu1 O2 89.86(15) 5_655 5_655 yes
N6 Cu1 O2 91.20(15) 5_655 . yes
O2 Cu1 O2 153.4(2) 5_655 . yes
N6 Cu1 N6 175.4(2) 5_655 . yes
O2 Cu1 N6 91.20(16) 5_655 . yes
O2 Cu1 N6 89.86(15) . . yes
N6 Cu1 N16 87.69(12) 5_655 . yes
O2 Cu1 N16 103.32(11) 5_655 . yes
O2 Cu1 N16 103.32(11) . . yes
N6 Cu1 N16 87.69(12) . . yes
Cu1 O2 C3 127.2(3) . . yes
O2 C3 C4 124.0(4) . . yes
O2 C3 C12 117.6(4) . . yes
C4 C3 C12 118.4(4) . . yes
C3 C4 C5 121.9(4) . . yes
C3 C4 C9 117.8(4) . . yes
C5 C4 C9 120.1(4) . . yes
C4 C5 N6 125.1(4) . . yes
C4 C5 H51 118.5 . . no
N6 C5 H51 116.4 . . no
C5 N6 Cu1 127.3(3) . . yes
C5 N6 C7 117.5(4) . . yes
Cu1 N6 C7 114.9(3) . . yes
N6 C7 C8 111.5(9) . . yes
N6 C7 H71 106.5 . . no
C8 C7 H71 111.1 . . no
N6 C7 H72 110.2 . . no
C8 C7 H72 109.4 . . no
H71 C7 H72 108.0 . . no
C7 C8 C17 117.7(8) . . yes
C7 C8 H81 104.2 . . no
C17 C8 H81 107.1 . . no
C7 C8 H82 109.6 . . no
C17 C8 H82 113.5 . . no
H81 C8 H82 103.3 . . no
C4 C9 C10 118.0(4) . . yes
C4 C9 C14 123.5(4) . . yes
C10 C9 C14 118.4(4) . . yes
C9 C10 N11 125.4(4) . . yes
C9 C10 H101 117.1 . . no
N11 C10 H101 117.5 . . no
C10 N11 C12 117.5(4) . . yes
C3 C12 N11 122.8(4) . . yes
C3 C12 C13 119.9(4) . . yes
N11 C12 C13 117.3(4) . . yes
C12 C13 H131 110.8 . . no
C12 C13 H132 108.2 . . no
H131 C13 H132 110.0 . . no
C12 C13 H133 109.5 . . no
H131 C13 H133 108.3 . . no
H132 C13 H133 109.9 . . no
C9 C14 O15 112.2(4) . . yes
C9 C14 H141 109.1 . . no
O15 C14 H141 109.9 . . no
C9 C14 H142 111.4 . . no
O15 C14 H142 106.5 . . no
H141 C14 H142 107.6 . . no
C14 O15 H151 95.1 . . no
C17 N16 Cu1 105.0(5) 5_655 . yes
C17 N16 C18 90.0(13) 5_655 5_655 yes
Cu1 N16 C18 108.9(8) . 5_655 yes
C17 N16 C17 150.0(10) 5_655 . yes
Cu1 N16 C17 105.0(5) . . yes
C18 N16 C17 80.4(12) 5_655 . yes
C17 N16 C18 80.4(12) 5_655 . yes
Cu1 N16 C18 108.9(8) . . yes
C18 N16 C18 142.3(16) 5_655 . yes
C17 N16 C18 90.0(13) . . yes
N16 C17 C8 106.8(11) . . yes
N16 C17 H171 107.2 . . no
C8 C17 H171 122.1 . . no
N16 C17 H172 104.2 . . no
C8 C17 H172 123.1 . . no
H171 C17 H172 91.4 . . no
N16 C18 H181 106.5 . . no
N16 C18 H182 119.0 . . no
H181 C18 H182 94.8 . . no
N16 C18 H183 121.6 . . no
H181 C18 H183 97.4 . . no
H182 C18 H183 110.9 . . no

loop_
_geom_bond_atom_site_label_1
_geom_bond_atom_site_label_2
_geom_bond_distance
_geom_bond_site_symmetry_2
_geom_bond_publ_flag
Cu1 N6 1.968(4) 5_655 yes
Cu1 O2 1.935(3) 5_655 yes
Cu1 O2 1.935(3) . yes
Cu1 N6 1.968(4) . yes
Cu1 N16 2.354(6) . yes
O2 C3 1.314(5) . yes
C3 C4 1.410(6) . yes
C3 C12 1.414(6) . yes
C4 C5 1.440(6) . yes
C4 C9 1.422(6) . yes
C5 N6 1.275(6) . yes
C5 H51 0.923 . no
N6 C7 1.456(7) . yes
C7 C8 1.47(2) . yes
C7 H71 0.986 . no
C7 H72 0.948 . no
C8 C17 1.596(19) . yes
C8 H81 1.038 . no
C8 H82 0.938 . no
C9 C10 1.355(7) . yes
C9 C14 1.510(7) . yes
C10 N11 1.345(6) . yes
C10 H101 0.936 . no
N11 C12 1.331(6) . yes
C12 C13 1.500(7) . yes
C13 H131 0.960 . no
C13 H132 0.956 . no
C13 H133 0.940 . no
C14 O15 1.423(6) . yes
C14 H141 0.993 . no
C14 H142 0.987 . no
O15 H151 0.838 . no
N16 C17 1.552(16) 5_655 yes
N16 C18 1.374(18) 5_655 yes
N16 C17 1.552(16) . yes
N16 C18 1.374(18) . yes
C17 H171 1.089 . no
C17 H172 1.078 . no
C18 H181 1.137 . no
C18 H182 0.964 . no
C18 H183 0.919 . no

loop_
_geom_hbond_atom_site_label_D
_geom_hbond_site_symmetry_D
_geom_hbond_atom_site_label_H
_geom_hbond_atom_site_label_A
_geom_hbond_site_symmetry_A
_geom_hbond_angle_DHA
_geom_hbond_distance_DH
_geom_hbond_distance_HA
_geom_hbond_distance_DA
_geom_hbond_publ_flag
O15 . H151 N11 4_646 169.6(3) 0.838 2.120 2.948(13) yes
C18 . H181 C7 5_655 126.2(7) 1.137 2.064 2.885(13) yes
C8 5_655 H181 C18 . 150.8(11) 0.978 1.137 2.046(13) yes
